data_7012036
loop_
_publ_author_name
'Coxall, Robert A.'
'Lindoy, Leonard F.'
'Miller, Hamish A.'
'Parkin, Andrew'
'Parsons, Simon'
'Tasker, Peter A.'
'White, David J.'

_publ_section_title
;
 Solvent extraction of metal sulfates by zwitterionic forms of ditopic
 ligands
;
_journal_issue 1
_journal_name_full 'Dalton Transactions'
_journal_page_first 55
_journal_paper_doi 10.1039/b207015b
_journal_year 2003
_chemical_formula_moiety 'C34 H50N4 O4'
_chemical_formula_sum 'C34 H50 N4 O4'
_chemical_formula_weight 578.78
_chemical_name_systematic
; 
? 
;
_space_group_IT_number 15
_symmetry_cell_setting monoclinic
_symmetry_space_group_name_Hall '-C 2yc'
_symmetry_space_group_name_H-M 'C 1 2/c 1'
_atom_sites_solution_hydrogens geom
_atom_sites_solution_primary direct
_atom_sites_solution_secondary difmap
_audit_creation_method SHELXL-97
_cell_angle_alpha 90.00
_cell_angle_beta 108.156(4)
_cell_angle_gamma 90.00
_cell_formula_units_Z 8
_cell_length_a 32.080(7)
_cell_length_b 10.430(2)
_cell_length_c 20.871(5)
_cell_measurement_reflns_used 2774
_cell_measurement_temperature 150(2)
_cell_measurement_theta_max 24
_cell_measurement_theta_min 2.5
_cell_volume 6636(3)
_computing_cell_refinement 'Bruker SMART'
_computing_data_collection 'Bruker SMART'
_computing_data_reduction 'Bruker SHELXTL'
_computing_molecular_graphics 'Bruker SHELXTL'
_computing_publication_material 'Bruker SHELXTL'
_computing_structure_refinement 'SHELXL-97 (Sheldrick, 1997)'
_computing_structure_solution 'SHELXS-97 (Sheldrick, 1990)'
_diffrn_ambient_temperature 150(2)
_diffrn_measured_fraction_theta_full 0.984
_diffrn_measured_fraction_theta_max 0.984
_diffrn_measurement_device_type 'Bruker AXS SMART APEX diffractometer'
_diffrn_measurement_method 'phi and omega scans'
_diffrn_radiation_monochromator graphite
_diffrn_radiation_source 'fine-focus sealed tube'
_diffrn_radiation_type MoK\a
_diffrn_radiation_wavelength 0.71073
_diffrn_reflns_av_R_equivalents 0.0517
_diffrn_reflns_av_sigmaI/netI 0.0776
_diffrn_reflns_limit_h_max 40
_diffrn_reflns_limit_h_min -39
_diffrn_reflns_limit_k_max 9
_diffrn_reflns_limit_k_min -13
_diffrn_reflns_limit_l_max 26
_diffrn_reflns_limit_l_min -22
_diffrn_reflns_number 18290
_diffrn_reflns_theta_full 26.55
_diffrn_reflns_theta_max 26.55
_diffrn_reflns_theta_min 1.34
_exptl_absorpt_coefficient_mu 0.076
_exptl_absorpt_correction_T_max 0.928
_exptl_absorpt_correction_T_min 0.679
_exptl_absorpt_correction_type 'Multiscan (Sadabs)'
_exptl_crystal_colour 'Pale yellow'
_exptl_crystal_density_diffrn 1.159
_exptl_crystal_density_method 'not measured'
_exptl_crystal_description rod
_exptl_crystal_F_000 2512
_exptl_crystal_size_max 0.30
_exptl_crystal_size_mid 0.10
_exptl_crystal_size_min 0.05
_refine_diff_density_max 0.781
_refine_diff_density_min -0.249
_refine_diff_density_rms 0.092
_refine_ls_extinction_coef 0
_refine_ls_extinction_method none
_refine_ls_goodness_of_fit_ref 0.906
_refine_ls_hydrogen_treatment 'riding and rotating'
_refine_ls_matrix_type full
_refine_ls_number_parameters 387
_refine_ls_number_reflns 6799
_refine_ls_number_restraints 0
_refine_ls_restrained_S_all 0.906
_refine_ls_R_factor_all 0.1316
_refine_ls_R_factor_gt 0.0853
_refine_ls_shift/su_max 0.000
_refine_ls_shift/su_mean 0.000
_refine_ls_structure_factor_coef Fsqd
_refine_ls_weighting_details 'calc w=1/[\s^2^(Fo^2^)+(0.1349P)^2^+0.0000P] where P=(Fo^2^+2Fc^2^)/3'
_refine_ls_weighting_scheme calc
_refine_ls_wR_factor_gt 0.2009
_refine_ls_wR_factor_ref 0.2176
_reflns_number_gt 3546
_reflns_number_total 6799
_reflns_threshold_expression >2sigma(I)
_cod_data_source_file b207015b.txt
_cod_data_source_block compound1
_cod_depositor_comments
;
The following automatic conversions were performed:
'_symmetry_cell_setting' value 'Monoclinic' changed to 'monoclinic'
according to '/home/saulius/struct/CIF-dictionaries/cif_core.dic'
dictionary named 'cif_core.dic' version 2.4.1 from 2010-06-29.

Automatic conversion script
Id: cif_fix_enum 1527 2010-12-29 10:47:43Z saulius 

The following automatic conversions were performed:

'_atom_sites_solution_hydrogens' value 'geometric' was changed to
'geom'.

Automatic conversion script
Id: cif_fix_values 6452 2018-10-05 10:23:21Z andrius 
;
_cod_original_sg_symbol_H-M C2/c
_cod_database_code 7012036

loop_
_symmetry_equiv_pos_as_xyz
'x, y, z'
'-x, y, -z+1/2'
'x+1/2, y+1/2, z'
'-x+1/2, y+1/2, -z+1/2'
'-x, -y, -z'
'x, -y, z-1/2'
'-x+1/2, -y+1/2, -z'
'x+1/2, -y+1/2, z-1/2'

loop_
_atom_site_label
_atom_site_type_symbol
_atom_site_fract_x
_atom_site_fract_y
_atom_site_fract_z
_atom_site_U_iso_or_equiv
_atom_site_adp_type
_atom_site_occupancy
_atom_site_symmetry_multiplicity
_atom_site_calc_flag
_atom_site_refinement_flags
_atom_site_disorder_assembly
_atom_site_disorder_group
C1A C 0.06919(9) 0.3192(3) -0.09466(13) 0.0294(6) Uani 1 1 d . . .
O1A O 0.03038(6) 0.2664(2) -0.09529(10) 0.0368(5) Uani 1 1 d . . .
H1A H 0.0236 0.2076 -0.1242 0.055 Uiso 1 1 calc R . .
C2A C 0.09161(9) 0.2748(3) -0.13848(13) 0.0305(7) Uani 1 1 d . . .
C21A C 0.07412(10) 0.1705(3) -0.18512(13) 0.0328(7) Uani 1 1 d . . .
H21A H 0.0899 0.1434 -0.2144 0.039 Uiso 1 1 calc R . .
N2A N 0.03829(8) 0.1139(2) -0.18830(11) 0.0325(6) Uani 1 1 d . . .
C22A C 0.02450(9) 0.0049(3) -0.23332(14) 0.0361(7) Uani 1 1 d . . .
H22A H 0.0333 -0.0755 -0.2074 0.043 Uiso 1 1 calc R . .
H22B H 0.0394 0.0081 -0.2683 0.043 Uiso 1 1 calc R . .
C3A C 0.13106(9) 0.3332(3) -0.13647(14) 0.0341(7) Uani 1 1 d . . .
H3A H 0.1459 0.3044 -0.1667 0.041 Uiso 1 1 calc R . .
C4A C 0.14938(9) 0.4314(3) -0.09224(13) 0.0323(7) Uani 1 1 d . . .
C41A C 0.19435(9) 0.4884(3) -0.08757(15) 0.0378(7) Uani 1 1 d . . .
C42A C 0.22918(12) 0.3886(4) -0.0541(2) 0.0749(12) Uani 1 1 d . . .
H42A H 0.2245 0.3113 -0.0822 0.112 Uiso 1 1 calc R . .
H42B H 0.2270 0.3668 -0.0096 0.112 Uiso 1 1 calc R . .
H42C H 0.2584 0.4236 -0.0492 0.112 Uiso 1 1 calc R . .
C43A C 0.20470(13) 0.6128(4) -0.0474(2) 0.0677(11) Uani 1 1 d . . .
H43A H 0.2343 0.6414 -0.0445 0.101 Uiso 1 1 calc R . .
H43B H 0.2030 0.5983 -0.0018 0.101 Uiso 1 1 calc R . .
H43C H 0.1834 0.6788 -0.0699 0.101 Uiso 1 1 calc R . .
C44A C 0.19720(11) 0.5156(4) -0.15756(18) 0.0567(10) Uani 1 1 d . . .
H44A H 0.1737 0.5747 -0.1812 0.085 Uiso 1 1 calc R . .
H44B H 0.1941 0.4352 -0.1829 0.085 Uiso 1 1 calc R . .
H44C H 0.2257 0.5543 -0.1538 0.085 Uiso 1 1 calc R . .
C5A C 0.12592(9) 0.4714(3) -0.04929(13) 0.0339(7) Uani 1 1 d . . .
H5A H 0.1376 0.5391 -0.0185 0.041 Uiso 1 1 calc R . .
C6A C 0.08659(9) 0.4169(3) -0.04968(13) 0.0316(7) Uani 1 1 d . . .
C61A C 0.06161(9) 0.4625(3) -0.00308(14) 0.0371(7) Uani 1 1 d . . .
H61A H 0.0362 0.5144 -0.0294 0.044 Uiso 1 1 calc R . .
H61B H 0.0501 0.3870 0.0147 0.044 Uiso 1 1 calc R . .
N62A N 0.08814(8) 0.5388(2) 0.05333(11) 0.0344(6) Uani 1 1 d . . .
C63A C 0.11968(10) 0.4622(3) 0.10322(15) 0.0464(8) Uani 1 1 d . . .
H63A H 0.1395 0.4184 0.0821 0.056 Uiso 1 1 calc R . .
H63B H 0.1042 0.3958 0.1210 0.056 Uiso 1 1 calc R . .
C64A C 0.14589(11) 0.5451(5) 0.15948(17) 0.0688(12) Uani 1 1 d . . .
H64A H 0.1669 0.4912 0.1936 0.083 Uiso 1 1 calc R . .
H64B H 0.1629 0.6072 0.1418 0.083 Uiso 1 1 calc R . .
O65A O 0.11900(8) 0.6134(3) 0.19087(11) 0.0676(8) Uani 1 1 d . . .
C66A C 0.08746(13) 0.6860(4) 0.14221(18) 0.0578(10) Uani 1 1 d . . .
H66A H 0.1026 0.7522 0.1235 0.069 Uiso 1 1 calc R . .
H66B H 0.0682 0.7304 0.1641 0.069 Uiso 1 1 calc R . .
C67A C 0.06003(10) 0.6046(3) 0.08608(15) 0.0409(8) Uani 1 1 d . . .
H67A H 0.0437 0.5409 0.1040 0.049 Uiso 1 1 calc R . .
H67B H 0.0385 0.6589 0.0528 0.049 Uiso 1 1 calc R . .
C1B C 0.06817(8) 0.1830(3) 0.16020(13) 0.0292(6) Uani 1 1 d . . .
O1B O 0.02972(6) 0.2374(2) 0.12286(9) 0.0352(5) Uani 1 1 d . . .
H1B H 0.0233 0.2979 0.1447 0.053 Uiso 1 1 calc R . .
C2B C 0.08983(8) 0.2255(3) 0.22599(13) 0.0279(6) Uani 1 1 d . . .
C21B C 0.07263(9) 0.3309(3) 0.25544(14) 0.0316(7) Uani 1 1 d . . .
H21B H 0.0881 0.3569 0.3002 0.038 Uiso 1 1 calc R . .
N2B N 0.03740(7) 0.3903(2) 0.22353(11) 0.0305(6) Uani 1 1 d . . .
C22B C 0.02446(9) 0.4998(3) 0.25601(14) 0.0331(7) Uani 1 1 d . . .
H22C H 0.0330 0.5800 0.2380 0.040 Uiso 1 1 calc R . .
H22D H 0.0400 0.4969 0.3051 0.040 Uiso 1 1 calc R . .
C3B C 0.12885(9) 0.1665(3) 0.26215(14) 0.0317(7) Uani 1 1 d . . .
H3B H 0.1433 0.1946 0.3069 0.038 Uiso 1 1 calc R . .
C4B C 0.14753(8) 0.0683(3) 0.23569(13) 0.0292(6) Uani 1 1 d . . .
C41B C 0.19275(9) 0.0134(3) 0.27439(15) 0.0357(7) Uani 1 1 d . . .
C42B C 0.20070(11) -0.1162(3) 0.24586(17) 0.0545(9) Uani 1 1 d . . .
H42D H 0.2289 -0.1513 0.2737 0.082 Uiso 1 1 calc R . .
H42E H 0.2013 -0.1048 0.1995 0.082 Uiso 1 1 calc R . .
H42F H 0.1771 -0.1756 0.2461 0.082 Uiso 1 1 calc R . .
C43B C 0.19753(11) -0.0029(4) 0.34888(16) 0.0523(9) Uani 1 1 d . . .
H43D H 0.2263 -0.0400 0.3723 0.078 Uiso 1 1 calc R . .
H43E H 0.1744 -0.0601 0.3537 0.078 Uiso 1 1 calc R . .
H43F H 0.1949 0.0808 0.3685 0.078 Uiso 1 1 calc R . .
C44B C 0.22641(11) 0.1095(4) 0.2662(2) 0.0640(11) Uani 1 1 d . . .
H44D H 0.2228 0.1909 0.2874 0.096 Uiso 1 1 calc R . .
H44E H 0.2221 0.1235 0.2181 0.096 Uiso 1 1 calc R . .
H44F H 0.2560 0.0761 0.2879 0.096 Uiso 1 1 calc R . .
C5B C 0.12471(9) 0.0299(3) 0.17018(13) 0.0315(7) Uani 1 1 d . . .
H5B H 0.1365 -0.0380 0.1509 0.038 Uiso 1 1 calc R . .
C6B C 0.08582(9) 0.0854(3) 0.13169(13) 0.0298(6) Uani 1 1 d . . .
C61B C 0.06173(9) 0.0420(3) 0.06079(14) 0.0367(7) Uani 1 1 d . . .
H61C H 0.0354 -0.0071 0.0613 0.044 Uiso 1 1 calc R . .
H61D H 0.0516 0.1186 0.0321 0.044 Uiso 1 1 calc R . .
N62B N 0.08825(7) -0.0373(2) 0.03095(11) 0.0323(6) Uani 1 1 d . . .
C63B C 0.12140(10) 0.0365(3) 0.01274(15) 0.0438(8) Uani 1 1 d . . .
H63C H 0.1410 0.0798 0.0532 0.053 Uiso 1 1 calc R . .
H63D H 0.1071 0.1030 -0.0208 0.053 Uiso 1 1 calc R . .
C64B C 0.14772(11) -0.0518(4) -0.01643(17) 0.0605(11) Uani 1 1 d . . .
H64C H 0.1702 -0.0015 -0.0289 0.073 Uiso 1 1 calc R . .
H64D H 0.1631 -0.1151 0.0182 0.073 Uiso 1 1 calc R . .
O65B O 0.12099(7) -0.1180(3) -0.07441(10) 0.0577(7) Uani 1 1 d . . .
C66B C 0.08769(11) -0.1878(3) -0.05749(16) 0.0488(9) Uani 1 1 d . . .
H66C H 0.1015 -0.2546 -0.0238 0.059 Uiso 1 1 calc R . .
H66D H 0.0686 -0.2311 -0.0983 0.059 Uiso 1 1 calc R . .
C67B C 0.06050(10) -0.1014(3) -0.02936(14) 0.0370(7) Uani 1 1 d . . .
H67C H 0.0457 -0.0366 -0.0635 0.044 Uiso 1 1 calc R . .
H67D H 0.0377 -0.1521 -0.0180 0.044 Uiso 1 1 calc R . .

loop_
_atom_site_aniso_label
_atom_site_aniso_U_11
_atom_site_aniso_U_22
_atom_site_aniso_U_33
_atom_site_aniso_U_23
_atom_site_aniso_U_13
_atom_site_aniso_U_12
C1A 0.0363(15) 0.0273(16) 0.0238(14) 0.0010(12) 0.0082(11) 0.0070(13)
O1A 0.0407(11) 0.0356(13) 0.0348(12) -0.0105(9) 0.0128(9) 0.0002(10)
C2A 0.0398(16) 0.0281(16) 0.0231(14) 0.0018(12) 0.0091(12) 0.0084(13)
C21A 0.0467(17) 0.0310(17) 0.0206(14) 0.0014(12) 0.0101(12) 0.0105(15)
N2A 0.0448(14) 0.0285(14) 0.0223(12) -0.0013(10) 0.0077(10) 0.0058(12)
C22A 0.0569(18) 0.0170(15) 0.0327(16) -0.0019(13) 0.0115(13) 0.0053(13)
C3A 0.0432(16) 0.0335(17) 0.0268(15) 0.0023(13) 0.0125(12) 0.0112(14)
C4A 0.0393(16) 0.0334(17) 0.0251(14) 0.0033(13) 0.0112(12) 0.0086(13)
C41A 0.0342(16) 0.0367(19) 0.0415(17) 0.0012(14) 0.0102(13) 0.0007(13)
C42A 0.051(2) 0.066(3) 0.092(3) 0.010(2) 0.000(2) 0.009(2)
C43A 0.082(3) 0.056(3) 0.082(3) -0.013(2) 0.050(2) -0.012(2)
C44A 0.052(2) 0.064(3) 0.059(2) 0.0027(19) 0.0249(17) -0.0041(18)
C5A 0.0436(17) 0.0309(17) 0.0261(15) 0.0036(13) 0.0092(12) 0.0049(14)
C6A 0.0426(16) 0.0297(16) 0.0236(14) 0.0007(12) 0.0120(12) 0.0045(14)
C61A 0.0404(16) 0.0393(18) 0.0335(16) -0.0110(14) 0.0144(13) -0.0013(14)
N62A 0.0442(14) 0.0367(15) 0.0249(12) -0.0071(11) 0.0144(10) -0.0062(12)
C63A 0.0482(18) 0.057(2) 0.0360(17) 0.0082(17) 0.0156(14) -0.0055(17)
C64A 0.056(2) 0.112(4) 0.0370(19) -0.005(2) 0.0117(17) -0.024(2)
O65A 0.0782(17) 0.097(2) 0.0316(13) -0.0215(14) 0.0230(12) -0.0345(17)
C66A 0.086(3) 0.054(2) 0.045(2) -0.0243(19) 0.038(2) -0.029(2)
C67A 0.0584(19) 0.0358(18) 0.0360(17) -0.0089(14) 0.0257(14) -0.0079(16)
C1B 0.0339(15) 0.0278(16) 0.0294(15) -0.0017(13) 0.0147(12) -0.0078(13)
O1B 0.0381(11) 0.0344(12) 0.0332(11) -0.0098(9) 0.0110(9) 0.0020(9)
C2B 0.0356(15) 0.0274(16) 0.0259(14) -0.0019(12) 0.0170(12) -0.0056(12)
C21B 0.0425(16) 0.0320(17) 0.0267(15) -0.0063(13) 0.0200(13) -0.0104(14)
N2B 0.0391(13) 0.0260(13) 0.0326(13) -0.0062(11) 0.0205(11) -0.0064(11)
C22B 0.0473(17) 0.0190(16) 0.0399(16) -0.0040(13) 0.0235(14) -0.0043(13)
C3B 0.0383(15) 0.0324(17) 0.0277(14) -0.0046(13) 0.0150(12) -0.0080(14)
C4B 0.0360(15) 0.0301(16) 0.0260(14) -0.0005(12) 0.0161(12) -0.0065(13)
C41B 0.0324(15) 0.0370(18) 0.0396(16) -0.0074(14) 0.0138(13) -0.0016(13)
C42B 0.058(2) 0.053(2) 0.046(2) -0.0081(18) 0.0057(16) 0.0155(18)
C43B 0.0474(19) 0.060(2) 0.0450(19) 0.0029(17) 0.0075(15) 0.0125(17)
C44B 0.048(2) 0.062(3) 0.087(3) 0.003(2) 0.0270(19) -0.0065(19)
C5B 0.0379(16) 0.0304(16) 0.0323(15) -0.0064(13) 0.0198(12) -0.0041(13)
C6B 0.0382(15) 0.0274(16) 0.0274(14) -0.0037(12) 0.0153(12) -0.0030(13)
C61B 0.0411(16) 0.0383(18) 0.0293(15) -0.0098(14) 0.0091(13) 0.0032(14)
N62B 0.0413(13) 0.0338(14) 0.0235(12) -0.0014(11) 0.0125(10) 0.0039(11)
C63B 0.0521(19) 0.050(2) 0.0311(16) 0.0039(15) 0.0160(14) 0.0007(17)
C64B 0.054(2) 0.096(3) 0.0377(19) -0.006(2) 0.0233(16) 0.006(2)
O65B 0.0653(15) 0.0817(19) 0.0317(12) -0.0074(12) 0.0233(11) 0.0148(14)
C66B 0.068(2) 0.047(2) 0.0333(17) -0.0062(16) 0.0179(16) 0.0142(18)
C67B 0.0500(17) 0.0359(18) 0.0251(15) -0.0045(13) 0.0117(13) 0.0050(15)

loop_
_atom_type_symbol
_atom_type_description
_atom_type_scat_dispersion_real
_atom_type_scat_dispersion_imag
_atom_type_scat_source
C C 0.0033 0.0016 'International Tables Vol C Tables 4.2.6.8 and 6.1.1.4'
H H 0.0000 0.0000 'International Tables Vol C Tables 4.2.6.8 and 6.1.1.4'
N N 0.0061 0.0033 'International Tables Vol C Tables 4.2.6.8 and 6.1.1.4'
O O 0.0106 0.0060 'International Tables Vol C Tables 4.2.6.8 and 6.1.1.4'

loop_
_geom_angle_atom_site_label_1
_geom_angle_atom_site_label_2
_geom_angle_atom_site_label_3
_geom_angle
_geom_angle_site_symmetry_1
_geom_angle_site_symmetry_3
_geom_angle_publ_flag
O1A C1A C6A 118.8(2) . . ?
O1A C1A C2A 120.9(2) . . ?
C6A C1A C2A 120.3(3) . . ?
C1A O1A H1A 109.5 . . ?
C3A C2A C1A 118.7(3) . . ?
C3A C2A C21A 120.4(3) . . ?
C1A C2A C21A 120.9(3) . . ?
N2A C21A C2A 122.4(3) . . ?
N2A C21A H21A 118.8 . . ?
C2A C21A H21A 118.8 . . ?
C21A N2A C22A 118.9(2) . . ?
N2A C22A C22A 111.2(2) . 2_554 ?
N2A C22A H22A 109.4 . . ?
C22A C22A H22A 109.4 2_554 . ?
N2A C22A H22B 109.4 . . ?
C22A C22A H22B 109.4 2_554 . ?
H22A C22A H22B 108.0 . . ?
C4A C3A C2A 122.5(3) . . ?
C4A C3A H3A 118.7 . . ?
C2A C3A H3A 118.7 . . ?
C3A C4A C5A 116.5(3) . . ?
C3A C4A C41A 121.7(3) . . ?
C5A C4A C41A 121.7(3) . . ?
C44A C41A C43A 107.6(3) . . ?
C44A C41A C42A 108.2(3) . . ?
C43A C41A C42A 109.0(3) . . ?
C44A C41A C4A 110.4(2) . . ?
C43A C41A C4A 113.8(3) . . ?
C42A C41A C4A 107.7(3) . . ?
C41A C42A H42A 109.5 . . ?
C41A C42A H42B 109.5 . . ?
H42A C42A H42B 109.5 . . ?
C41A C42A H42C 109.5 . . ?
H42A C42A H42C 109.5 . . ?
H42B C42A H42C 109.5 . . ?
C41A C43A H43A 109.5 . . ?
C41A C43A H43B 109.5 . . ?
H43A C43A H43B 109.5 . . ?
C41A C43A H43C 109.5 . . ?
H43A C43A H43C 109.5 . . ?
H43B C43A H43C 109.5 . . ?
C41A C44A H44A 109.5 . . ?
C41A C44A H44B 109.5 . . ?
H44A C44A H44B 109.5 . . ?
C41A C44A H44C 109.5 . . ?
H44A C44A H44C 109.5 . . ?
H44B C44A H44C 109.5 . . ?
C6A C5A C4A 123.0(3) . . ?
C6A C5A H5A 118.5 . . ?
C4A C5A H5A 118.5 . . ?
C1A C6A C5A 118.9(3) . . ?
C1A C6A C61A 119.1(2) . . ?
C5A C6A C61A 122.1(3) . . ?
N62A C61A C6A 113.4(2) . . ?
N62A C61A H61A 108.9 . . ?
C6A C61A H61A 108.9 . . ?
N62A C61A H61B 108.9 . . ?
C6A C61A H61B 108.9 . . ?
H61A C61A H61B 107.7 . . ?
C63A N62A C61A 112.5(2) . . ?
C63A N62A C67A 108.6(2) . . ?
C61A N62A C67A 110.2(2) . . ?
N62A C63A C64A 110.1(3) . . ?
N62A C63A H63A 109.6 . . ?
C64A C63A H63A 109.6 . . ?
N62A C63A H63B 109.6 . . ?
C64A C63A H63B 109.6 . . ?
H63A C63A H63B 108.2 . . ?
O65A C64A C63A 112.2(3) . . ?
O65A C64A H64A 109.2 . . ?
C63A C64A H64A 109.2 . . ?
O65A C64A H64B 109.2 . . ?
C63A C64A H64B 109.2 . . ?
H64A C64A H64B 107.9 . . ?
C66A O65A C64A 109.8(3) . . ?
O65A C66A C67A 112.1(3) . . ?
O65A C66A H66A 109.2 . . ?
C67A C66A H66A 109.2 . . ?
O65A C66A H66B 109.2 . . ?
C67A C66A H66B 109.2 . . ?
H66A C66A H66B 107.9 . . ?
N62A C67A C66A 109.6(3) . . ?
N62A C67A H67A 109.7 . . ?
C66A C67A H67A 109.7 . . ?
N62A C67A H67B 109.7 . . ?
C66A C67A H67B 109.7 . . ?
H67A C67A H67B 108.2 . . ?
O1B C1B C6B 118.6(2) . . ?
O1B C1B C2B 120.9(2) . . ?
C6B C1B C2B 120.5(3) . . ?
C1B O1B H1B 109.5 . . ?
C3B C2B C1B 118.7(2) . . ?
C3B C2B C21B 120.2(2) . . ?
C1B C2B C21B 121.1(3) . . ?
N2B C21B C2B 122.5(2) . . ?
N2B C21B H21B 118.7 . . ?
C2B C21B H21B 118.7 . . ?
C21B N2B C22B 118.2(2) . . ?
N2B C22B C22B 110.8(2) . 2 ?
N2B C22B H22C 109.5 . . ?
C22B C22B H22C 109.5 2 . ?
N2B C22B H22D 109.5 . . ?
C22B C22B H22D 109.5 2 . ?
H22C C22B H22D 108.1 . . ?
C4B C3B C2B 122.7(3) . . ?
C4B C3B H3B 118.7 . . ?
C2B C3B H3B 118.7 . . ?
C3B C4B C5B 116.3(3) . . ?
C3B C4B C41B 121.4(2) . . ?
C5B C4B C41B 122.1(2) . . ?
C44B C41B C43B 109.8(3) . . ?
C44B C41B C42B 109.2(3) . . ?
C43B C41B C42B 108.8(3) . . ?
C44B C41B C4B 106.4(3) . . ?
C43B C41B C4B 110.9(2) . . ?
C42B C41B C4B 111.7(2) . . ?
C41B C42B H42D 109.5 . . ?
C41B C42B H42E 109.5 . . ?
H42D C42B H42E 109.5 . . ?
C41B C42B H42F 109.5 . . ?
H42D C42B H42F 109.5 . . ?
H42E C42B H42F 109.5 . . ?
C41B C43B H43D 109.5 . . ?
C41B C43B H43E 109.5 . . ?
H43D C43B H43E 109.5 . . ?
C41B C43B H43F 109.5 . . ?
H43D C43B H43F 109.5 . . ?
H43E C43B H43F 109.5 . . ?
C41B C44B H44D 109.5 . . ?
C41B C44B H44E 109.5 . . ?
H44D C44B H44E 109.5 . . ?
C41B C44B H44F 109.5 . . ?
H44D C44B H44F 109.5 . . ?
H44E C44B H44F 109.5 . . ?
C6B C5B C4B 123.6(3) . . ?
C6B C5B H5B 118.2 . . ?
C4B C5B H5B 118.2 . . ?
C5B C6B C1B 118.2(2) . . ?
C5B C6B C61B 122.6(2) . . ?
C1B C6B C61B 119.2(2) . . ?
N62B C61B C6B 113.6(2) . . ?
N62B C61B H61C 108.9 . . ?
C6B C61B H61C 108.9 . . ?
N62B C61B H61D 108.9 . . ?
C6B C61B H61D 108.9 . . ?
H61C C61B H61D 107.7 . . ?
C63B N62B C67B 108.4(2) . . ?
C63B N62B C61B 112.5(2) . . ?
C67B N62B C61B 110.4(2) . . ?
N62B C63B C64B 109.3(3) . . ?
N62B C63B H63C 109.8 . . ?
C64B C63B H63C 109.8 . . ?
N62B C63B H63D 109.8 . . ?
C64B C63B H63D 109.8 . . ?
H63C C63B H63D 108.3 . . ?
O65B C64B C63B 112.1(3) . . ?
O65B C64B H64C 109.2 . . ?
C63B C64B H64C 109.2 . . ?
O65B C64B H64D 109.2 . . ?
C63B C64B H64D 109.2 . . ?
H64C C64B H64D 107.9 . . ?
C64B O65B C66B 109.7(2) . . ?
O65B C66B C67B 111.3(3) . . ?
O65B C66B H66C 109.4 . . ?
C67B C66B H66C 109.4 . . ?
O65B C66B H66D 109.4 . . ?
C67B C66B H66D 109.4 . . ?
H66C C66B H66D 108.0 . . ?
N62B C67B C66B 110.0(2) . . ?
N62B C67B H67C 109.7 . . ?
C66B C67B H67C 109.7 . . ?
N62B C67B H67D 109.7 . . ?
C66B C67B H67D 109.7 . . ?
H67C C67B H67D 108.2 . . ?

loop_
_geom_bond_atom_site_label_1
_geom_bond_atom_site_label_2
_geom_bond_distance
_geom_bond_site_symmetry_2
_geom_bond_publ_flag
C1A O1A 1.358(3) . ?
C1A C6A 1.380(4) . ?
C1A C2A 1.407(4) . ?
O1A H1A 0.8400 . ?
C2A C3A 1.393(4) . ?
C2A C21A 1.451(4) . ?
C21A N2A 1.275(4) . ?
C21A H21A 0.9500 . ?
N2A C22A 1.453(3) . ?
C22A C22A 1.508(6) 2_554 ?
C22A H22A 0.9900 . ?
C22A H22B 0.9900 . ?
C3A C4A 1.381(4) . ?
C3A H3A 0.9500 . ?
C4A C5A 1.402(4) . ?
C4A C41A 1.535(4) . ?
C41A C44A 1.519(4) . ?
C41A C43A 1.525(5) . ?
C41A C42A 1.527(4) . ?
C42A H42A 0.9800 . ?
C42A H42B 0.9800 . ?
C42A H42C 0.9800 . ?
C43A H43A 0.9800 . ?
C43A H43B 0.9800 . ?
C43A H43C 0.9800 . ?
C44A H44A 0.9800 . ?
C44A H44B 0.9800 . ?
C44A H44C 0.9800 . ?
C5A C6A 1.382(4) . ?
C5A H5A 0.9500 . ?
C6A C61A 1.517(4) . ?
C61A N62A 1.455(3) . ?
C61A H61A 0.9900 . ?
C61A H61B 0.9900 . ?
N62A C63A 1.446(4) . ?
N62A C67A 1.462(4) . ?
C63A C64A 1.489(5) . ?
C63A H63A 0.9900 . ?
C63A H63B 0.9900 . ?
C64A O65A 1.426(5) . ?
C64A H64A 0.9900 . ?
C64A H64B 0.9900 . ?
O65A C66A 1.410(4) . ?
C66A C67A 1.491(4) . ?
C66A H66A 0.9900 . ?
C66A H66B 0.9900 . ?
C67A H67A 0.9900 . ?
C67A H67B 0.9900 . ?
C1B O1B 1.360(3) . ?
C1B C6B 1.387(4) . ?
C1B C2B 1.403(4) . ?
O1B H1B 0.8400 . ?
C2B C3B 1.388(4) . ?
C2B C21B 1.450(4) . ?
C21B N2B 1.279(3) . ?
C21B H21B 0.9500 . ?
N2B C22B 1.453(3) . ?
C22B C22B 1.510(5) 2 ?
C22B H22C 0.9900 . ?
C22B H22D 0.9900 . ?
C3B C4B 1.385(4) . ?
C3B H3B 0.9500 . ?
C4B C5B 1.393(4) . ?
C4B C41B 1.535(4) . ?
C41B C44B 1.522(4) . ?
C41B C43B 1.523(4) . ?
C41B C42B 1.530(4) . ?
C42B H42D 0.9800 . ?
C42B H42E 0.9800 . ?
C42B H42F 0.9800 . ?
C43B H43D 0.9800 . ?
C43B H43E 0.9800 . ?
C43B H43F 0.9800 . ?
C44B H44D 0.9800 . ?
C44B H44E 0.9800 . ?
C44B H44F 0.9800 . ?
C5B C6B 1.383(4) . ?
C5B H5B 0.9500 . ?
C6B C61B 1.509(4) . ?
C61B N62B 1.458(3) . ?
C61B H61C 0.9900 . ?
C61B H61D 0.9900 . ?
N62B C63B 1.456(4) . ?
N62B C67B 1.458(3) . ?
C63B C64B 1.501(4) . ?
C63B H63C 0.9900 . ?
C63B H63D 0.9900 . ?
C64B O65B 1.424(4) . ?
C64B H64C 0.9900 . ?
C64B H64D 0.9900 . ?
O65B C66B 1.425(4) . ?
C66B C67B 1.496(4) . ?
C66B H66C 0.9900 . ?
C66B H66D 0.9900 . ?
C67B H67C 0.9900 . ?
C67B H67D 0.9900 . ?
